data_7700476
loop_
_publ_author_name
'Chang, Chao-Wan'
'Cheng, Ming-Chuan'
'Lee, Gene-Hsiang'
'Peng, Shie-Ming'

_publ_section_title
;
 Facile synthesis of 1,5-disubstituted tetrazoles by reacting a ruthenium
 acetylide complex with trimethylsilyl azide.
;
_journal_issue 31
_journal_name_full 'Dalton transactions (Cambridge, England : 2003)'
_journal_page_first 11732
_journal_page_last 11742
_journal_paper_doi 10.1039/c9dt02363a
_journal_volume 48
_journal_year 2019
_chemical_absolute_configuration ad
_chemical_formula_sum 'C39 H36 N4 P2 Ru'
_chemical_formula_weight 723.73
_space_group_crystal_system orthorhombic
_space_group_IT_number 33
_space_group_name_Hall 'P 2c -2n'
_space_group_name_H-M_alt 'P n a 21'
_symmetry_space_group_name_Hall 'P 2c -2n'
_symmetry_space_group_name_H-M 'P n a 21'
_atom_sites_solution_hydrogens geom
_audit_creation_method SHELXL-2014/7
_audit_update_record
;
2019-05-31 deposited with the CCDC.    2019-07-08 downloaded from the CCDC.
;
_cell_angle_alpha 90
_cell_angle_beta 90
_cell_angle_gamma 90
_cell_formula_units_Z 4
_cell_length_a 9.2404(3)
_cell_length_b 30.6560(11)
_cell_length_c 11.7644(5)
_cell_measurement_reflns_used 8293
_cell_measurement_temperature 150(2)
_cell_measurement_theta_max 27.48
_cell_measurement_theta_min 2.57
_cell_volume 3332.5(2)
_computing_cell_refinement 'Bruker SAINT'
_computing_data_collection 'Bruker APEX3'
_computing_data_reduction 'Bruker SAINT'
_computing_molecular_graphics 'Bruker SHELXTL'
_computing_publication_material 'Bruker SHELXTL'
_computing_structure_refinement 'SHELXL-2014/7 (Sheldrick, 2014)'
_computing_structure_solution 'SHELXS-97 (Sheldrick 2008)'
_diffrn_ambient_temperature 150(2)
_diffrn_measured_fraction_theta_full 0.998
_diffrn_measured_fraction_theta_max 0.998
_diffrn_measurement_device_type 'Bruker D8 VENTURE'
_diffrn_measurement_method '\f and \w scans'
_diffrn_radiation_type MoK\a
_diffrn_radiation_wavelength 0.71073
_diffrn_reflns_av_R_equivalents 0.0320
_diffrn_reflns_av_unetI/netI 0.0499
_diffrn_reflns_Laue_measured_fraction_full 0.998
_diffrn_reflns_Laue_measured_fraction_max 0.998
_diffrn_reflns_limit_h_max 7
_diffrn_reflns_limit_h_min -12
_diffrn_reflns_limit_k_max 39
_diffrn_reflns_limit_k_min -24
_diffrn_reflns_limit_l_max 15
_diffrn_reflns_limit_l_min -15
_diffrn_reflns_number 13746
_diffrn_reflns_point_group_measured_fraction_full 0.992
_diffrn_reflns_point_group_measured_fraction_max 0.981
_diffrn_reflns_theta_full 25.242
_diffrn_reflns_theta_max 27.486
_diffrn_reflns_theta_min 2.574
_exptl_absorpt_coefficient_mu 0.601
_exptl_absorpt_correction_T_max 0.7456
_exptl_absorpt_correction_T_min 0.6547
_exptl_absorpt_correction_type multi-scan
_exptl_absorpt_process_details 'SADABS (Bruker, 2016)'
_exptl_crystal_colour yellow
_exptl_crystal_density_diffrn 1.442
_exptl_crystal_description needle
_exptl_crystal_F_000 1488
_exptl_crystal_size_max 0.334
_exptl_crystal_size_mid 0.083
_exptl_crystal_size_min 0.060
_refine_diff_density_max 0.292
_refine_diff_density_min -0.354
_refine_diff_density_rms 0.062
_refine_ls_abs_structure_details
; 
 Flack x determined using 2832 quotients [(I+)-(I-)]/[(I+)+(I-)] 
 (Parsons, Flack and Wagner, Acta Cryst. B69 (2013) 249-259). 
;
_refine_ls_abs_structure_Flack -0.028(16)
_refine_ls_extinction_method none
_refine_ls_goodness_of_fit_ref 1.052
_refine_ls_hydrogen_treatment constr
_refine_ls_matrix_type full
_refine_ls_number_parameters 415
_refine_ls_number_reflns 7510
_refine_ls_number_restraints 1
_refine_ls_restrained_S_all 1.052
_refine_ls_R_factor_all 0.0383
_refine_ls_R_factor_gt 0.0298
_refine_ls_shift/su_max 0.002
_refine_ls_shift/su_mean 0.000
_refine_ls_structure_factor_coef Fsqd
_refine_ls_weighting_details 'w=1/[\s^2^(Fo^2^)+(0.0151P)^2^+0.8625P] where P=(Fo^2^+2Fc^2^)/3'
_refine_ls_weighting_scheme calc
_refine_ls_wR_factor_gt 0.0584
_refine_ls_wR_factor_ref 0.0636
_reflns_Friedel_coverage 0.876
_reflns_Friedel_fraction_full 0.986
_reflns_Friedel_fraction_max 0.963
_reflns_number_gt 6702
_reflns_number_total 7510
_reflns_threshold_expression 'I > 2\s(I)'
_cod_data_source_file c9dt02363a2.cif
_cod_data_source_block ic19425
_cod_depositor_comments 'Adding full bibliography for 7700474--7700478.cif.'
_cod_database_code 7700476
_shelx_shelxl_version_number 2014/7
_shelx_space_group_comment
; 
The symmetry employed for this shelxl refinement is uniquely defined 
by the following loop, which should always be used as a source of 
symmetry information in preference to the above space-group names. 
They are only intended as comments. 
;
_shelx_estimated_absorpt_t_min 0.824
_shelx_estimated_absorpt_t_max 0.965

loop_
_space_group_symop_operation_xyz
'x, y, z'
'-x, -y, z+1/2'
'x+1/2, -y+1/2, z'
'-x+1/2, y+1/2, z+1/2'

loop_
_atom_site_label
_atom_site_type_symbol
_atom_site_fract_x
_atom_site_fract_y
_atom_site_fract_z
_atom_site_U_iso_or_equiv
_atom_site_adp_type
_atom_site_occupancy
_atom_site_site_symmetry_order
_atom_site_calc_flag
_atom_site_refinement_flags_posn
_atom_site_refinement_flags_adp
Ru Ru 0.45011(3) 0.58253(2) 0.45698(3) 0.01741(7) Uani 1 1 d . .
P1 P 0.34746(11) 0.61072(3) 0.61518(8) 0.0157(2) Uani 1 1 d . .
P2 P 0.33928(11) 0.63904(3) 0.36715(9) 0.0190(2) Uani 1 1 d . .
N1 N 0.6328(3) 0.66172(10) 0.5340(3) 0.0202(7) Uani 1 1 d . .
N2 N 0.6302(3) 0.62231(10) 0.4823(3) 0.0196(7) Uani 1 1 d . .
N3 N 0.7594(3) 0.61215(11) 0.4420(4) 0.0287(8) Uani 1 1 d . .
N4 N 0.8494(3) 0.64494(11) 0.4666(4) 0.0279(7) Uani 1 1 d . .
C1 C 0.7702(4) 0.67438(13) 0.5223(3) 0.0213(9) Uani 1 1 d . .
C2 C 0.8319(5) 0.71554(13) 0.5694(4) 0.0283(10) Uani 1 1 d . .
H2A H 0.7526 0.7369 0.5793 0.034 Uiso 1 1 calc R U
H2B H 0.9008 0.7278 0.5135 0.034 Uiso 1 1 calc R U
C3 C 0.9090(4) 0.70992(13) 0.6817(4) 0.0257(9) Uani 1 1 d . .
C4 C 0.8843(5) 0.67419(15) 0.7520(4) 0.0366(11) Uani 1 1 d . .
H4 H 0.8165 0.6525 0.7297 0.044 Uiso 1 1 calc R U
C5 C 0.9576(6) 0.66982(18) 0.8543(5) 0.0468(13) Uani 1 1 d . .
H5 H 0.9414 0.6449 0.9006 0.056 Uiso 1 1 calc R U
C6 C 1.0538(6) 0.70141(18) 0.8889(5) 0.0455(13) Uani 1 1 d . .
H6 H 1.1028 0.6983 0.9594 0.055 Uiso 1 1 calc R U
C7 C 1.0789(5) 0.73701(15) 0.8229(5) 0.0386(12) Uani 1 1 d . .
H7 H 1.1453 0.7588 0.8472 0.046 Uiso 1 1 calc R U
C8 C 1.0069(5) 0.74149(14) 0.7192(5) 0.0325(12) Uani 1 1 d . .
H8 H 1.0248 0.7664 0.6734 0.039 Uiso 1 1 calc R U
C9 C 0.2753(4) 0.66569(11) 0.5880(3) 0.0194(8) Uani 1 1 d . .
H9A H 0.1943 0.6716 0.6409 0.023 Uiso 1 1 calc R U
H9B H 0.3519 0.6876 0.6023 0.023 Uiso 1 1 calc R U
C10 C 0.2216(4) 0.67007(11) 0.4651(4) 0.0210(8) Uani 1 1 d . .
H10A H 0.2212 0.7012 0.4429 0.025 Uiso 1 1 calc R U
H10B H 0.1212 0.6590 0.4596 0.025 Uiso 1 1 calc R U
C11 C 0.1950(4) 0.57855(12) 0.6689(3) 0.0195(8) Uani 1 1 d . .
C12 C 0.0629(5) 0.58001(14) 0.6135(4) 0.0340(11) Uani 1 1 d . .
H12 H 0.0501 0.5995 0.5515 0.041 Uiso 1 1 calc R U
C13 C -0.0507(5) 0.55363(16) 0.6468(5) 0.0408(12) Uani 1 1 d . .
H13 H -0.1410 0.5554 0.6085 0.049 Uiso 1 1 calc R U
C14 C -0.0333(5) 0.52481(15) 0.7354(5) 0.0390(12) Uani 1 1 d . .
H14 H -0.1109 0.5063 0.7574 0.047 Uiso 1 1 calc R U
C15 C 0.0959(5) 0.52284(16) 0.7915(5) 0.0433(13) Uani 1 1 d . .
H15 H 0.1079 0.5031 0.8531 0.052 Uiso 1 1 calc R U
C16 C 0.2100(5) 0.54969(14) 0.7588(4) 0.0326(11) Uani 1 1 d . .
H16 H 0.2993 0.5482 0.7986 0.039 Uiso 1 1 calc R U
C17 C 0.4577(4) 0.61702(12) 0.7429(3) 0.0183(8) Uani 1 1 d . .
C18 C 0.5687(4) 0.58722(12) 0.7627(4) 0.0229(9) Uani 1 1 d . .
H18 H 0.5892 0.5654 0.7078 0.028 Uiso 1 1 calc R U
C19 C 0.6494(5) 0.58917(13) 0.8619(4) 0.0267(9) Uani 1 1 d . .
H19 H 0.7244 0.5686 0.8749 0.032 Uiso 1 1 calc R U
C20 C 0.6210(5) 0.62108(13) 0.9419(4) 0.0294(10) Uani 1 1 d . .
H20 H 0.6749 0.6221 1.0106 0.035 Uiso 1 1 calc R U
C21 C 0.5132(5) 0.65163(15) 0.9212(4) 0.0292(10) Uani 1 1 d . .
H21 H 0.4957 0.6742 0.9747 0.035 Uiso 1 1 calc R U
C22 C 0.4308(5) 0.64926(13) 0.8226(3) 0.0224(9) Uani 1 1 d . .
H22 H 0.3557 0.6698 0.8099 0.027 Uiso 1 1 calc R U
C23 C 0.4581(5) 0.67882(14) 0.2972(3) 0.0258(9) Uani 1 1 d . .
C24 C 0.4277(5) 0.72326(15) 0.2918(4) 0.0359(11) Uani 1 1 d . .
H24 H 0.3451 0.7346 0.3298 0.043 Uiso 1 1 calc R U
C25 C 0.5180(6) 0.75116(19) 0.2310(5) 0.0472(16) Uani 1 1 d . .
H25 H 0.4968 0.7815 0.2277 0.057 Uiso 1 1 calc R U
C26 C 0.6386(6) 0.73495(19) 0.1754(4) 0.0473(15) Uani 1 1 d . .
H26 H 0.6983 0.7539 0.1319 0.057 Uiso 1 1 calc R U
C27 C 0.6716(5) 0.69141(17) 0.1833(4) 0.0391(12) Uani 1 1 d . .
H27 H 0.7556 0.6804 0.1468 0.047 Uiso 1 1 calc R U
C28 C 0.5834(5) 0.66361(16) 0.2441(4) 0.0301(10) Uani 1 1 d . .
H28 H 0.6083 0.6336 0.2499 0.036 Uiso 1 1 calc R U
C29 C 0.2181(4) 0.62280(13) 0.2504(3) 0.0228(9) Uani 1 1 d . .
C30 C 0.2683(5) 0.61943(18) 0.1407(4) 0.0428(13) Uani 1 1 d . .
H30 H 0.3633 0.6292 0.1231 0.051 Uiso 1 1 calc R U
C31 C 0.1826(6) 0.60198(19) 0.0551(4) 0.0519(15) Uani 1 1 d . .
H31 H 0.2196 0.5998 -0.0201 0.062 Uiso 1 1 calc R U
C32 C 0.0458(6) 0.58789(16) 0.0781(4) 0.0404(12) Uani 1 1 d . .
H32 H -0.0120 0.5755 0.0196 0.048 Uiso 1 1 calc R U
C33 C -0.0080(5) 0.59171(15) 0.1868(5) 0.0367(11) Uani 1 1 d . .
H33 H -0.1043 0.5828 0.2028 0.044 Uiso 1 1 calc R U
C34 C 0.0781(5) 0.60854(14) 0.2732(4) 0.0295(10) Uani 1 1 d . .
H34 H 0.0410 0.6103 0.3484 0.035 Uiso 1 1 calc R U
C35 C 0.5454(6) 0.53170(14) 0.3461(4) 0.0390(12) Uani 1 1 d . .
H35 H 0.6227 0.5361 0.2877 0.047 Uiso 1 1 calc R U
C36 C 0.3958(6) 0.53373(14) 0.3275(4) 0.0369(12) Uani 1 1 d . .
H36 H 0.3479 0.5399 0.2530 0.044 Uiso 1 1 calc R U
C37 C 0.3242(6) 0.52289(13) 0.4289(5) 0.0402(14) Uani 1 1 d . .
H37 H 0.2173 0.5196 0.4390 0.048 Uiso 1 1 calc R U
C38 C 0.4305(6) 0.51348(14) 0.5101(4) 0.0409(13) Uani 1 1 d . .
H38 H 0.4123 0.5030 0.5894 0.049 Uiso 1 1 calc R U
C39 C 0.5661(5) 0.51884(12) 0.4600(7) 0.0413(11) Uani 1 1 d . .
H39 H 0.6615 0.5131 0.4972 0.050 Uiso 1 1 calc R U

loop_
_atom_site_aniso_label
_atom_site_aniso_U_11
_atom_site_aniso_U_22
_atom_site_aniso_U_33
_atom_site_aniso_U_23
_atom_site_aniso_U_13
_atom_site_aniso_U_12
Ru 0.01635(14) 0.01886(12) 0.01702(13) -0.00402(16) -0.00054(16) 0.00093(11)
P1 0.0158(5) 0.0152(4) 0.0159(5) -0.0001(4) 0.0002(4) -0.0003(4)
P2 0.0166(5) 0.0247(5) 0.0157(5) 0.0006(4) -0.0012(4) -0.0019(4)
N1 0.0182(19) 0.0201(16) 0.0225(17) 0.0022(13) 0.0007(15) -0.0011(14)
N2 0.0161(17) 0.0260(16) 0.0168(19) -0.0025(12) -0.0011(13) 0.0019(14)
N3 0.0168(17) 0.0399(18) 0.029(2) -0.0075(18) 0.0019(18) 0.0030(14)
N4 0.0156(16) 0.0416(18) 0.027(2) -0.002(2) -0.0018(19) -0.0014(14)
C1 0.016(2) 0.028(2) 0.020(2) 0.0059(16) -0.0064(17) -0.0003(16)
C2 0.020(2) 0.026(2) 0.039(3) 0.0067(19) -0.0038(19) -0.0024(18)
C3 0.018(2) 0.024(2) 0.035(3) -0.0009(18) -0.0004(18) -0.0009(17)
C4 0.038(3) 0.036(2) 0.035(3) 0.003(2) -0.010(2) -0.014(2)
C5 0.047(3) 0.056(3) 0.037(3) 0.007(2) -0.010(3) -0.014(3)
C6 0.045(3) 0.056(3) 0.035(3) -0.013(2) -0.011(2) 0.002(3)
C7 0.027(3) 0.030(2) 0.058(3) -0.019(2) -0.009(2) 0.000(2)
C8 0.024(3) 0.020(2) 0.054(3) -0.005(2) -0.004(2) 0.0033(18)
C9 0.020(2) 0.0168(18) 0.022(2) 0.0008(15) 0.0003(16) 0.0027(15)
C10 0.0202(19) 0.0211(16) 0.022(2) 0.004(2) -0.001(2) 0.0026(14)
C11 0.017(2) 0.0166(18) 0.025(2) -0.0013(15) 0.0037(16) -0.0022(15)
C12 0.024(3) 0.038(3) 0.039(3) 0.015(2) -0.005(2) -0.006(2)
C13 0.021(3) 0.048(3) 0.053(3) 0.010(2) -0.001(2) -0.009(2)
C14 0.029(3) 0.035(3) 0.052(3) 0.008(2) 0.010(2) -0.012(2)
C15 0.036(3) 0.039(3) 0.054(3) 0.025(2) 0.007(3) -0.007(2)
C16 0.024(3) 0.033(2) 0.040(3) 0.012(2) -0.001(2) -0.0020(19)
C17 0.020(2) 0.0194(18) 0.0159(18) 0.0026(14) 0.0013(16) -0.0032(15)
C18 0.025(2) 0.0204(19) 0.024(2) -0.0014(16) -0.0028(17) -0.0008(16)
C19 0.022(2) 0.028(2) 0.030(2) 0.0056(18) -0.0059(19) 0.0012(17)
C20 0.033(2) 0.037(2) 0.018(2) 0.0061(19) -0.006(2) -0.0041(18)
C21 0.033(3) 0.036(2) 0.019(2) -0.0032(16) 0.0022(17) -0.004(2)
C22 0.023(2) 0.024(2) 0.020(2) -0.0005(15) 0.0021(17) -0.0017(17)
C23 0.025(2) 0.035(2) 0.018(2) 0.0054(17) -0.0077(18) -0.0058(18)
C24 0.025(3) 0.039(3) 0.043(3) 0.016(2) -0.009(2) -0.004(2)
C25 0.032(3) 0.048(3) 0.061(4) 0.031(3) -0.014(3) -0.011(3)
C26 0.033(3) 0.074(4) 0.035(3) 0.030(3) -0.016(2) -0.028(3)
C27 0.026(3) 0.072(4) 0.020(2) 0.004(2) -0.0023(19) -0.021(2)
C28 0.026(2) 0.046(3) 0.018(2) -0.0011(19) -0.0047(18) -0.009(2)
C29 0.019(2) 0.030(2) 0.020(2) 0.0024(17) -0.0038(17) -0.0003(17)
C30 0.031(3) 0.076(4) 0.022(2) 0.002(2) -0.002(2) -0.019(3)
C31 0.052(4) 0.083(4) 0.020(3) -0.001(3) -0.007(2) -0.025(3)
C32 0.042(3) 0.049(3) 0.031(3) 0.001(2) -0.016(2) -0.012(2)
C33 0.022(2) 0.041(3) 0.047(3) -0.005(2) -0.007(2) -0.004(2)
C34 0.024(2) 0.034(2) 0.030(2) -0.0053(19) -0.0036(19) -0.0019(19)
C35 0.042(3) 0.032(2) 0.043(3) -0.017(2) 0.016(2) 0.001(2)
C36 0.050(3) 0.029(2) 0.031(3) -0.012(2) -0.011(2) 0.003(2)
C37 0.035(3) 0.023(2) 0.063(4) -0.018(2) 0.004(2) -0.0061(19)
C38 0.072(4) 0.017(2) 0.034(3) -0.0032(18) 0.003(3) -0.004(2)
C39 0.038(3) 0.0252(19) 0.060(3) -0.015(3) -0.017(3) 0.0132(18)

loop_
_atom_type_symbol
_atom_type_description
_atom_type_scat_dispersion_real
_atom_type_scat_dispersion_imag
_atom_type_scat_source
C C 0.0033 0.0016 'International Tables Vol C Tables 4.2.6.8 and 6.1.1.4'
H H 0.0000 0.0000 'International Tables Vol C Tables 4.2.6.8 and 6.1.1.4'
N N 0.0061 0.0033 'International Tables Vol C Tables 4.2.6.8 and 6.1.1.4'
P P 0.1023 0.0942 'International Tables Vol C Tables 4.2.6.8 and 6.1.1.4'
Ru Ru -1.2594 0.8363 'International Tables Vol C Tables 4.2.6.8 and 6.1.1.4'

loop_
_geom_angle_atom_site_label_1
_geom_angle_atom_site_label_2
_geom_angle_atom_site_label_3
_geom_angle
N2 Ru C37 158.94(16)
N2 Ru C36 132.92(17)
C37 Ru C36 37.34(19)
N2 Ru C38 125.74(18)
C37 Ru C38 37.06(19)
C36 Ru C38 61.66(19)
N2 Ru C35 100.28(16)
C37 Ru C35 62.32(18)
C36 Ru C35 37.05(19)
C38 Ru C35 61.73(19)
N2 Ru C39 97.25(15)
C37 Ru C39 61.77(17)
C36 Ru C39 61.5(2)
C38 Ru C39 36.6(2)
C35 Ru C39 37.0(2)
N2 Ru P1 89.65(9)
C37 Ru P1 102.71(14)
C36 Ru P1 137.43(15)
C38 Ru P1 95.66(14)
C35 Ru P1 157.04(14)
C39 Ru P1 121.6(2)
N2 Ru P2 88.87(9)
C37 Ru P2 109.05(15)
C36 Ru P2 95.39(13)
C38 Ru P2 145.38(16)
C35 Ru P2 116.19(15)
C39 Ru P2 153.2(2)
P1 Ru P2 84.40(4)
C17 P1 C11 101.65(18)
C17 P1 C9 104.38(17)
C11 P1 C9 105.93(18)
C17 P1 Ru 118.94(13)
C11 P1 Ru 113.63(13)
C9 P1 Ru 111.05(13)
C23 P2 C29 102.06(18)
C23 P2 C10 106.84(18)
C29 P2 C10 104.27(19)
C23 P2 Ru 116.43(14)
C29 P2 Ru 114.51(13)
C10 P2 Ru 111.57(14)
C1 N1 N2 103.3(3)
N3 N2 N1 110.8(3)
N3 N2 Ru 122.2(2)
N1 N2 Ru 126.9(2)
N2 N3 N4 107.9(3)
C1 N4 N3 105.9(3)
N4 C1 N1 112.1(3)
N4 C1 C2 123.0(4)
N1 C1 C2 124.9(4)
C1 C2 C3 114.1(3)
C4 C3 C8 117.7(4)
C4 C3 C2 122.2(4)
C8 C3 C2 120.2(4)
C5 C4 C3 120.8(4)
C6 C5 C4 120.3(5)
C7 C6 C5 120.4(5)
C6 C7 C8 119.8(4)
C3 C8 C7 121.1(5)
C10 C9 P1 111.1(2)
C9 C10 P2 110.6(2)
C12 C11 C16 117.9(4)
C12 C11 P1 119.9(3)
C16 C11 P1 122.1(3)
C13 C12 C11 121.1(4)
C14 C13 C12 120.1(5)
C15 C14 C13 119.8(4)
C14 C15 C16 120.1(5)
C11 C16 C15 120.9(4)
C22 C17 C18 119.1(4)
C22 C17 P1 122.2(3)
C18 C17 P1 118.7(3)
C19 C18 C17 120.6(4)
C20 C19 C18 120.1(4)
C19 C20 C21 119.6(4)
C20 C21 C22 120.3(4)
C17 C22 C21 120.3(4)
C24 C23 C28 118.3(4)
C24 C23 P2 123.3(4)
C28 C23 P2 118.4(3)
C23 C24 C25 120.2(5)
C26 C25 C24 120.3(5)
C27 C26 C25 119.7(5)
C26 C27 C28 120.4(5)
C27 C28 C23 121.0(5)
C30 C29 C34 118.1(4)
C30 C29 P2 121.0(3)
C34 C29 P2 120.5(3)
C29 C30 C31 121.1(5)
C32 C31 C30 120.4(5)
C31 C32 C33 119.5(5)
C32 C33 C34 120.3(5)
C33 C34 C29 120.5(4)
C36 C35 C39 107.1(4)
C36 C35 Ru 70.6(3)
C39 C35 Ru 72.0(3)
C35 C36 C37 108.8(5)
C35 C36 Ru 72.3(3)
C37 C36 Ru 71.3(3)
C38 C37 C36 107.3(5)
C38 C37 Ru 72.3(3)
C36 C37 Ru 71.4(3)
C39 C38 C37 108.5(5)
C39 C38 Ru 72.2(3)
C37 C38 Ru 70.6(3)
C38 C39 C35 108.2(5)
C38 C39 Ru 71.2(2)
C35 C39 Ru 71.0(2)

loop_
_geom_bond_atom_site_label_1
_geom_bond_atom_site_label_2
_geom_bond_distance
Ru N2 2.085(3)
Ru C37 2.192(4)
Ru C36 2.193(4)
Ru C38 2.215(4)
Ru C35 2.215(4)
Ru C39 2.228(4)
Ru P1 2.2606(10)
Ru P2 2.2730(10)
P1 C17 1.825(4)
P1 C11 1.832(4)
P1 C9 1.840(4)
P2 C23 1.836(4)
P2 C29 1.840(4)
P2 C10 1.848(4)
N1 C1 1.335(5)
N1 N2 1.353(4)
N2 N3 1.321(4)
N3 N4 1.336(4)
N4 C1 1.334(5)
C1 C2 1.491(5)
C2 C3 1.512(6)
C3 C4 1.391(6)
C3 C8 1.396(6)
C4 C5 1.387(7)
C5 C6 1.376(7)
C6 C7 1.360(7)
C7 C8 1.396(7)
C9 C10 1.535(6)
C11 C12 1.385(6)
C11 C16 1.385(6)
C12 C13 1.381(6)
C13 C14 1.375(7)
C14 C15 1.366(7)
C15 C16 1.392(6)
C17 C22 1.385(5)
C17 C18 1.393(5)
C18 C19 1.386(6)
C19 C20 1.382(6)
C20 C21 1.389(6)
C21 C22 1.389(6)
C23 C24 1.392(6)
C23 C28 1.395(6)
C24 C25 1.393(7)
C25 C26 1.385(8)
C26 C27 1.372(7)
C27 C28 1.379(6)
C29 C30 1.376(6)
C29 C34 1.392(6)
C30 C31 1.388(7)
C31 C32 1.363(7)
C32 C33 1.377(7)
C33 C34 1.390(6)
C35 C36 1.401(7)
C35 C39 1.410(9)
C36 C37 1.404(7)
C37 C38 1.401(7)
C38 C39 1.395(8)
